data_4333652
loop_
_publ_author_name
'Jan Dietrich'
'Ute Thorenz'
'Christoph F\"orster'
'Katja Heinze'

_publ_contact_author
;
       Prof. Dr. Katja Heinze
       Institute of Inorganic and Analytical Chemistry
       Johannes Gutenberg University Mainz
       Duesbergweg 10-14
       55128 Mainz
       Germany
;
_publ_contact_author_email katja.heinze@uni-mainz.de
_publ_contact_author_fax '049 6131 39-27277'
_publ_contact_author_phone '049 6131 39-25886'
_publ_section_title
;
 Effects of Sequence, Connectivity, and Counter Ions in New Amide-Linked
 Ru(tpy)2-Re(bpy) Chromophores on Redox Chemistry and Photophysics
;
_journal_name_full 'Inorganic Chemistry'
_journal_page_first 1248
_journal_page_last 1264
_journal_paper_doi 10.1021/ic301632y
_journal_volume 52
_journal_year 2013
_chemical_formula_moiety 'C44 H34 N9 O3 Ru, 3(F6 P), 2(H2 O)'
_chemical_formula_sum 'C44 H38 F18 N9 O5 P3 Ru'
_chemical_formula_weight 1308.81
_chemical_name_systematic
;
 ?
;
_space_group_IT_number 2
_symmetry_cell_setting triclinic
_symmetry_space_group_name_Hall '-P 1'
_symmetry_space_group_name_H-M 'P -1'
_atom_sites_solution_hydrogens geom
_atom_sites_solution_primary direct
_atom_sites_solution_secondary difmap
_audit_creation_method SHELXL-97
_cell_angle_alpha 79.995(2)
_cell_angle_beta 87.198(2)
_cell_angle_gamma 88.736(2)
_cell_formula_units_Z 2
_cell_length_a 8.8053(5)
_cell_length_b 10.0981(6)
_cell_length_c 28.5084(17)
_cell_measurement_temperature 173(2)
_cell_volume 2493.1(3)
_computing_cell_refinement 'Bruker SMART'
_computing_data_collection 'Bruker SMART'
_computing_data_reduction 'Bruker SAINT'
_computing_structure_refinement 'SHELXL-97 (Sheldrick, 1997)'
_computing_structure_solution 'SHELXS-97 (Sheldrick, 1990)'
_diffrn_ambient_temperature 173(2)
_diffrn_measured_fraction_theta_full 0.992
_diffrn_measured_fraction_theta_max 0.992
_diffrn_measurement_device_type 'CCD area detector'
_diffrn_measurement_method 'phi and omega scans'
_diffrn_radiation_monochromator graphite
_diffrn_radiation_source 'fine-focus sealed tube'
_diffrn_radiation_type MoK\a
_diffrn_radiation_wavelength 0.71073
_diffrn_reflns_av_R_equivalents 0.1204
_diffrn_reflns_av_sigmaI/netI 0.1301
_diffrn_reflns_limit_h_max 11
_diffrn_reflns_limit_h_min -11
_diffrn_reflns_limit_k_max 13
_diffrn_reflns_limit_k_min -13
_diffrn_reflns_limit_l_max 37
_diffrn_reflns_limit_l_min -37
_diffrn_reflns_number 61310
_diffrn_reflns_theta_full 28.01
_diffrn_reflns_theta_max 28.01
_diffrn_reflns_theta_min 2.30
_exptl_absorpt_coefficient_mu 0.535
_exptl_absorpt_correction_T_max 0.9894
_exptl_absorpt_correction_T_min 0.8914
_exptl_absorpt_correction_type multi-scan
_exptl_absorpt_process_details MULABS
_exptl_crystal_colour red
_exptl_crystal_density_diffrn 1.743
_exptl_crystal_description plate
_exptl_crystal_F_000 1312
_exptl_crystal_size_max 0.22
_exptl_crystal_size_mid 0.15
_exptl_crystal_size_min 0.02
_refine_diff_density_max 0.525
_refine_diff_density_min -0.762
_refine_diff_density_rms 0.082
_refine_ls_extinction_method none
_refine_ls_goodness_of_fit_ref 0.864
_refine_ls_hydrogen_treatment mixed
_refine_ls_matrix_type full
_refine_ls_number_parameters 799
_refine_ls_number_reflns 11967
_refine_ls_number_restraints 68
_refine_ls_restrained_S_all 0.861
_refine_ls_R_factor_all 0.1058
_refine_ls_R_factor_gt 0.0475
_refine_ls_shift/su_max 0.001
_refine_ls_shift/su_mean 0.000
_refine_ls_structure_factor_coef Fsqd
_refine_ls_weighting_details 'calc w=1/[\s^2^(Fo^2^)+(0.0253P)^2^+0.0000P] where P=(Fo^2^+2Fc^2^)/3'
_refine_ls_weighting_scheme calc
_refine_ls_wR_factor_gt 0.0746
_refine_ls_wR_factor_ref 0.0866
_reflns_number_gt 6892
_reflns_number_total 11967
_reflns_threshold_expression >2sigma(I)
_cod_data_source_file ic301632y_si_002.cif
_cod_data_source_block jd2
_cod_database_code 4333652

loop_
_symmetry_equiv_pos_as_xyz
'x, y, z'
'-x, -y, -z'

loop_
_atom_site_label
_atom_site_type_symbol
_atom_site_fract_x
_atom_site_fract_y
_atom_site_fract_z
_atom_site_U_iso_or_equiv
_atom_site_adp_type
_atom_site_occupancy
_atom_site_symmetry_multiplicity
_atom_site_calc_flag
_atom_site_refinement_flags
_atom_site_disorder_assembly
_atom_site_disorder_group
P1 P 1.13412(12) 1.30920(10) 0.41956(4) 0.0353(3) Uani 1 1 d D . .
F1 F 1.1937(3) 1.1973(2) 0.38966(8) 0.0662(8) Uani 1 1 d D . .
F2 F 1.2204(3) 1.4220(2) 0.38238(8) 0.0618(7) Uani 1 1 d D . .
F3 F 0.9849(3) 1.3314(2) 0.38916(7) 0.0513(6) Uani 1 1 d D . .
F4 F 1.0482(3) 1.1942(2) 0.45691(7) 0.0504(6) Uani 1 1 d D . .
F5 F 1.2827(2) 1.2855(2) 0.45039(7) 0.0511(6) Uani 1 1 d D . .
F6 F 1.0738(3) 1.4178(2) 0.45011(8) 0.0595(7) Uani 1 1 d D . .
P2 P 1.05035(13) 1.74196(11) -0.23115(4) 0.0323(5) Uani 0.903(5) 1 d P A 1
F7 F 1.1224(4) 1.6016(3) -0.23531(16) 0.0833(12) Uani 0.903(5) 1 d P A 1
F8 F 0.8971(3) 1.6667(4) -0.21105(10) 0.0763(12) Uani 0.903(5) 1 d P A 1
F9 F 1.1044(4) 1.7247(3) -0.17744(11) 0.0679(11) Uani 0.903(5) 1 d P A 1
F10 F 1.2066(4) 1.8151(3) -0.24889(10) 0.0779(12) Uani 0.903(5) 1 d P A 1
F11 F 0.9771(4) 1.8822(4) -0.22376(16) 0.1020(15) Uani 0.903(5) 1 d P A 1
F12 F 0.9948(5) 1.7616(3) -0.28306(11) 0.0937(14) Uani 0.903(5) 1 d P A 1
P2A P 1.0336(12) 1.7245(10) -0.2297(4) 0.73(13) Uiso 0.097(5) 1 d PD A 2
F7A F 0.9072(16) 1.7618(17) -0.2682(5) 0.049(9) Uiso 0.097(5) 1 d PD A 2
F8A F 0.943(2) 1.5924(14) -0.2065(6) 0.56(10) Uiso 0.097(5) 1 d PD A 2
F9A F 0.9414(19) 1.8093(18) -0.1950(5) 0.108(16) Uiso 0.097(5) 1 d PD A 2
F10A F 1.1240(18) 1.8578(13) -0.2535(6) 0.055(10) Uiso 0.097(5) 1 d PD A 2
F11A F 1.1267(18) 1.6411(16) -0.2648(6) 0.045(8) Uiso 0.097(5) 1 d PD A 2
F12A F 1.1612(17) 1.6899(19) -0.1921(6) 0.052(10) Uiso 0.097(5) 1 d PD A 2
P3 P 0.62038(14) 2.17408(14) -0.09997(5) 0.0390(5) Uani 0.828(4) 1 d P B 3
F13 F 0.6958(4) 2.0803(4) -0.13529(12) 0.0786(13) Uani 0.828(4) 1 d P B 3
F14 F 0.4939(4) 2.0658(4) -0.08324(12) 0.0794(13) Uani 0.828(4) 1 d P B 3
F15 F 0.7270(4) 2.1003(3) -0.05800(11) 0.0709(12) Uani 0.828(4) 1 d P B 3
F16 F 0.5543(4) 2.2654(4) -0.06457(12) 0.0776(13) Uani 0.828(4) 1 d P B 3
F17 F 0.7469(5) 2.2840(5) -0.11783(12) 0.0902(15) Uani 0.828(4) 1 d P B 3
F18 F 0.5141(4) 2.2450(3) -0.14102(13) 0.0792(12) Uani 0.828(4) 1 d P B 3
P3A P 0.6156(14) 2.1885(13) -0.1047(5) 0.37(2) Uiso 0.172(4) 1 d PD B 4
F13A F 0.622(2) 2.186(2) -0.1605(4) 0.148(10) Uiso 0.172(4) 1 d PD B 4
F14A F 0.592(2) 2.0300(14) -0.0937(7) 0.125(10) Uiso 0.172(4) 1 d PD B 4
F15A F 0.7961(14) 2.1675(17) -0.1041(6) 0.079(6) Uiso 0.172(4) 1 d PD B 4
F16A F 0.639(3) 2.3486(12) -0.1162(9) 0.27(2) Uiso 0.172(4) 1 d PD B 4
F17A F 0.4351(14) 2.211(3) -0.1055(10) 0.245(19) Uiso 0.172(4) 1 d PD B 4
F18A F 0.609(3) 2.194(3) -0.0495(5) 0.31(3) Uiso 0.172(4) 1 d PD B 4
H1 H 0.913(4) 1.522(2) -0.0802(13) 0.048(13) Uiso 1 1 d D . .
O4 O 0.8215(3) 1.6864(3) -0.11340(11) 0.0578(9) Uani 1 1 d D . .
H2 H 0.719(2) 1.704(4) -0.1163(13) 0.050 Uiso 1 1 d D . .
H3 H 0.843(4) 1.689(4) -0.1452(7) 0.050 Uiso 1 1 d D . .
O5 O 0.9749(3) 1.9085(3) -0.08749(11) 0.0550(9) Uani 1 1 d D . .
H4 H 0.911(4) 1.975(3) -0.0847(13) 0.050 Uiso 1 1 d D . .
H5 H 0.913(4) 1.848(3) -0.0965(13) 0.050 Uiso 1 1 d D . .
Ru1 Ru 0.67192(3) 0.69842(3) 0.311269(10) 0.02079(8) Uani 1 1 d . . .
N1 N 0.7537(3) 0.8150(3) 0.35725(9) 0.0229(7) Uani 1 1 d . . .
C1 C 0.7882(4) 0.9478(3) 0.34797(12) 0.0281(9) Uani 1 1 d . . .
H1A H 0.7690 0.9980 0.3174 0.034 Uiso 1 1 calc R . .
C2 C 0.8783(4) 0.9415(4) 0.42594(13) 0.0328(9) Uani 1 1 d . . .
H2A H 0.9225 0.9841 0.4491 0.039 Uiso 1 1 calc R . .
C3 C 0.8498(4) 1.0123(4) 0.38104(13) 0.0344(10) Uani 1 1 d . . .
H3A H 0.8728 1.1053 0.3731 0.041 Uiso 1 1 calc R . .
C4 C 0.8405(4) 0.8063(4) 0.43622(12) 0.0316(9) Uani 1 1 d . . .
H4A H 0.8588 0.7553 0.4667 0.038 Uiso 1 1 calc R . .
C5 C 0.7766(4) 0.7461(3) 0.40225(11) 0.0241(8) Uani 1 1 d . . .
C6 C 0.7267(4) 0.6045(3) 0.41095(11) 0.0238(8) Uani 1 1 d . . .
C7 C 0.7284(4) 0.5141(3) 0.45319(12) 0.0293(9) Uani 1 1 d . . .
H7A H 0.7636 0.5404 0.4811 0.035 Uiso 1 1 calc R . .
C8 C 0.6779(4) 0.3844(4) 0.45435(12) 0.0301(9) Uani 1 1 d . . .
C9 C 0.6220(4) 0.3472(3) 0.41385(12) 0.0293(9) Uani 1 1 d . . .
H9A H 0.5853 0.2590 0.4148 0.035 Uiso 1 1 calc R . .
C10 C 0.6204(4) 0.4411(3) 0.37181(11) 0.0230(8) Uani 1 1 d . . .
N2 N 0.6715(3) 0.5673(3) 0.37155(9) 0.0220(7) Uani 1 1 d . . .
C11 C 0.5684(4) 0.4204(3) 0.32503(12) 0.0244(8) Uani 1 1 d . . .
C12 C 0.5039(4) 0.3048(4) 0.31674(13) 0.0343(9) Uani 1 1 d . . .
H12A H 0.4895 0.2309 0.3421 0.041 Uiso 1 1 calc R . .
C13 C 0.4600(5) 0.2956(4) 0.27183(15) 0.0450(11) Uani 1 1 d . . .
H13A H 0.4132 0.2164 0.2661 0.054 Uiso 1 1 calc R . .
C14 C 0.4846(4) 0.4034(4) 0.23489(13) 0.0361(10) Uani 1 1 d . . .
H14A H 0.4582 0.3983 0.2034 0.043 Uiso 1 1 calc R . .
C15 C 0.5482(4) 0.5176(4) 0.24508(12) 0.0289(9) Uani 1 1 d . . .
H15A H 0.5644 0.5913 0.2198 0.035 Uiso 1 1 calc R . .
N3 N 0.5888(3) 0.5306(3) 0.28906(9) 0.0250(7) Uani 1 1 d . . .
C16 C 0.6894(5) 0.2857(4) 0.50033(13) 0.0367(10) Uani 1 1 d . . .
O1 O 0.7175(4) 0.3179(3) 0.53727(9) 0.0661(10) Uani 1 1 d . . .
O2 O 0.6671(3) 0.1599(2) 0.49426(8) 0.0381(7) Uani 1 1 d . . .
C17 C 0.6882(5) 0.0566(4) 0.53657(12) 0.0426(11) Uani 1 1 d . . .
H17A H 0.7736 0.0816 0.5544 0.051 Uiso 1 1 calc R . .
H17B H 0.7143 -0.0304 0.5265 0.051 Uiso 1 1 calc R . .
C18 C 0.5474(4) 0.0416(4) 0.56827(13) 0.0442(11) Uani 1 1 d . . .
H18A H 0.5642 -0.0278 0.5962 0.066 Uiso 1 1 calc R . .
H18B H 0.4631 0.0154 0.5508 0.066 Uiso 1 1 calc R . .
H18C H 0.5223 0.1274 0.5786 0.066 Uiso 1 1 calc R . .
N4 N 0.8894(3) 0.6687(3) 0.28352(9) 0.0228(6) Uani 1 1 d . . .
C19 C 0.9964(4) 0.5788(3) 0.30145(12) 0.0297(9) Uani 1 1 d . . .
H19A H 0.9740 0.5213 0.3309 0.036 Uiso 1 1 calc R . .
C20 C 1.1371(4) 0.5670(4) 0.27876(13) 0.0342(9) Uani 1 1 d . . .
H20A H 1.2103 0.5037 0.2928 0.041 Uiso 1 1 calc R . .
C21 C 1.1699(4) 0.6473(4) 0.23582(13) 0.0373(10) Uani 1 1 d . . .
H21A H 1.2652 0.6391 0.2194 0.045 Uiso 1 1 calc R . .
C22 C 1.0627(4) 0.7401(4) 0.21669(12) 0.0315(9) Uani 1 1 d . . .
H22A H 1.0846 0.7974 0.1871 0.038 Uiso 1 1 calc R . .
C23 C 0.9238(4) 0.7498(3) 0.24046(11) 0.0246(8) Uani 1 1 d . . .
C24 C 0.8028(4) 0.8444(3) 0.22260(11) 0.0219(8) Uani 1 1 d . . .
C25 C 0.8090(4) 0.9410(3) 0.18142(11) 0.0248(8) Uani 1 1 d . . .
H25A H 0.8984 0.9502 0.1612 0.030 Uiso 1 1 calc R . .
C26 C 0.6826(4) 1.0244(3) 0.17003(12) 0.0270(8) Uani 1 1 d . . .
C27 C 0.5508(4) 1.0086(3) 0.19946(11) 0.0257(8) Uani 1 1 d . . .
H27A H 0.4634 1.0633 0.1917 0.031 Uiso 1 1 calc R . .
C28 C 0.5500(4) 0.9120(3) 0.24013(11) 0.0206(8) Uani 1 1 d . . .
N5 N 0.6740(3) 0.8321(3) 0.25128(9) 0.0218(7) Uani 1 1 d . . .
C29 C 0.4247(4) 0.8823(3) 0.27667(12) 0.0251(8) Uani 1 1 d . . .
C30 C 0.2861(4) 0.9492(3) 0.27444(12) 0.0298(9) Uani 1 1 d . . .
H30A H 0.2665 1.0179 0.2481 0.036 Uiso 1 1 calc R . .
C31 C 0.1751(4) 0.9160(4) 0.31073(13) 0.0393(10) Uani 1 1 d . . .
H31A H 0.0802 0.9628 0.3098 0.047 Uiso 1 1 calc R . .
C32 C 0.2053(4) 0.8138(4) 0.34823(13) 0.0357(10) Uani 1 1 d . . .
H32A H 0.1311 0.7889 0.3734 0.043 Uiso 1 1 calc R . .
C33 C 0.3445(4) 0.7485(4) 0.34872(12) 0.0283(9) Uani 1 1 d . . .
H33A H 0.3633 0.6773 0.3744 0.034 Uiso 1 1 calc R . .
N6 N 0.4556(3) 0.7808(3) 0.31442(9) 0.0229(7) Uani 1 1 d . . .
N7 N 0.7024(4) 1.1209(3) 0.12823(10) 0.0293(8) Uani 1 1 d . . .
H7 H 0.795(4) 1.127(3) 0.1118(12) 0.041(11) Uiso 1 1 d . . .
C34 C 0.6059(4) 1.2242(4) 0.11226(12) 0.0305(9) Uani 1 1 d . . .
O3 O 0.4827(3) 1.2444(2) 0.13164(9) 0.0412(7) Uani 1 1 d . . .
C35 C 0.6662(4) 1.3182(4) 0.06811(12) 0.0300(9) Uani 1 1 d . . .
C36 C 0.6106(4) 1.4501(4) 0.06111(12) 0.0358(10) Uani 1 1 d . . .
H36A H 0.5364 1.4787 0.0827 0.043 Uiso 1 1 calc R . .
C37 C 0.6676(4) 1.5391(4) 0.02131(13) 0.0367(10) Uani 1 1 d . . .
H37A H 0.6292 1.6288 0.0163 0.044 Uiso 1 1 calc R . .
N8 N 0.7723(4) 1.5058(3) -0.00997(10) 0.0367(8) Uani 1 1 d . . .
C38 C 0.7741(4) 1.2812(4) 0.03581(12) 0.0328(9) Uani 1 1 d . . .
H38A H 0.8126 1.1915 0.0395 0.039 Uiso 1 1 calc R . .
C39 C 0.8249(4) 1.3778(4) -0.00213(12) 0.0301(9) Uani 1 1 d . . .
C40 C 0.9431(4) 1.3468(4) -0.03758(12) 0.0319(9) Uani 1 1 d . . .
N9 N 0.9616(4) 1.4392(3) -0.07783(11) 0.0374(8) Uani 1 1 d D . .
C41 C 1.0647(5) 1.4245(4) -0.11352(14) 0.0452(11) Uani 1 1 d . . .
H41A H 1.0728 1.4917 -0.1413 0.054 Uiso 1 1 calc R . .
C42 C 1.1558(5) 1.3144(4) -0.10948(14) 0.0495(12) Uani 1 1 d . . .
H42A H 1.2281 1.3036 -0.1344 0.059 Uiso 1 1 calc R . .
C43 C 1.1435(5) 1.2167(4) -0.06871(15) 0.0487(12) Uani 1 1 d . . .
H43A H 1.2076 1.1390 -0.0655 0.058 Uiso 1 1 calc R . .
C44 C 1.0364(5) 1.2335(4) -0.03263(14) 0.0417(11) Uani 1 1 d . . .
H44A H 1.0273 1.1673 -0.0046 0.050 Uiso 1 1 calc R . .

loop_
_atom_site_aniso_label
_atom_site_aniso_U_11
_atom_site_aniso_U_22
_atom_site_aniso_U_33
_atom_site_aniso_U_23
_atom_site_aniso_U_13
_atom_site_aniso_U_12
P1 0.0374(6) 0.0353(6) 0.0309(6) 0.0019(5) -0.0035(5) -0.0024(5)
F1 0.083(2) 0.0612(17) 0.0571(16) -0.0195(14) -0.0024(14) 0.0174(15)
F2 0.0584(17) 0.0621(17) 0.0538(15) 0.0244(13) -0.0063(13) -0.0159(14)
F3 0.0529(16) 0.0500(15) 0.0479(14) 0.0057(12) -0.0220(12) -0.0034(12)
F4 0.0539(16) 0.0527(15) 0.0393(13) 0.0115(12) -0.0092(11) -0.0187(12)
F5 0.0355(14) 0.0639(16) 0.0483(14) 0.0087(12) -0.0086(11) -0.0062(12)
F6 0.0604(17) 0.0548(16) 0.0705(17) -0.0299(14) -0.0070(14) 0.0032(13)
P2 0.0377(8) 0.0294(8) 0.0285(7) -0.0011(5) -0.0019(5) -0.0005(5)
F7 0.067(2) 0.055(2) 0.136(4) -0.038(2) -0.017(2) 0.0110(17)
F8 0.0507(19) 0.123(3) 0.064(2) -0.0389(19) 0.0107(15) -0.0423(19)
F9 0.081(2) 0.080(2) 0.0393(17) 0.0053(17) -0.0152(18) -0.033(2)
F10 0.071(3) 0.091(2) 0.069(2) -0.0134(19) 0.0290(18) -0.035(2)
F11 0.086(3) 0.067(3) 0.170(4) -0.058(3) -0.064(3) 0.037(2)
F12 0.142(4) 0.092(3) 0.043(2) 0.0106(18) -0.030(2) -0.038(3)
P3 0.0244(8) 0.0516(10) 0.0475(9) -0.0283(7) 0.0046(6) -0.0013(6)
F13 0.058(2) 0.104(3) 0.089(3) -0.064(2) 0.0034(19) 0.011(2)
F14 0.055(2) 0.088(3) 0.096(3) -0.018(2) 0.009(2) -0.027(2)
F15 0.060(2) 0.081(3) 0.076(2) -0.022(2) -0.0232(18) 0.0133(19)
F16 0.103(3) 0.075(2) 0.062(2) -0.0386(19) 0.011(2) 0.028(2)
F17 0.093(3) 0.114(4) 0.069(3) -0.026(2) 0.011(2) -0.063(3)
F18 0.071(3) 0.088(3) 0.080(3) -0.011(2) -0.025(2) 0.013(2)
O4 0.0428(19) 0.072(2) 0.0497(19) 0.0091(18) 0.0077(17) 0.0110(18)
O5 0.043(2) 0.060(2) 0.057(2) 0.0041(18) -0.0005(16) 0.0104(16)
Ru1 0.02120(16) 0.02202(16) 0.01729(15) 0.00131(12) 0.00123(11) -0.00124(12)
N1 0.0207(16) 0.0225(16) 0.0238(16) 0.0000(13) 0.0045(13) -0.0047(13)
C1 0.027(2) 0.022(2) 0.033(2) -0.0009(17) 0.0073(17) -0.0057(16)
C2 0.032(2) 0.040(2) 0.029(2) -0.0144(19) 0.0054(17) -0.0112(19)
C3 0.034(2) 0.028(2) 0.042(2) -0.0080(19) 0.0105(19) -0.0124(18)
C4 0.036(2) 0.035(2) 0.023(2) -0.0030(17) 0.0021(17) -0.0092(18)
C5 0.0227(19) 0.030(2) 0.0195(18) -0.0032(16) 0.0008(15) -0.0033(16)
C6 0.026(2) 0.027(2) 0.0180(18) -0.0032(16) -0.0012(15) -0.0016(16)
C7 0.039(2) 0.032(2) 0.0166(18) -0.0009(16) -0.0009(16) -0.0058(18)
C8 0.040(2) 0.029(2) 0.0173(19) 0.0058(16) 0.0014(17) -0.0057(18)
C9 0.032(2) 0.022(2) 0.031(2) 0.0016(17) 0.0056(17) -0.0050(17)
C10 0.0222(19) 0.0206(19) 0.0240(19) 0.0020(15) 0.0017(15) -0.0019(15)
N2 0.0210(16) 0.0233(17) 0.0206(16) -0.0004(13) -0.0011(12) -0.0003(13)
C11 0.024(2) 0.022(2) 0.0252(19) -0.0016(16) 0.0015(15) -0.0005(16)
C12 0.040(2) 0.024(2) 0.038(2) -0.0021(18) -0.0022(19) -0.0064(18)
C13 0.055(3) 0.033(2) 0.050(3) -0.015(2) -0.007(2) -0.005(2)
C14 0.042(3) 0.043(3) 0.027(2) -0.015(2) -0.0111(18) 0.004(2)
C15 0.029(2) 0.032(2) 0.025(2) -0.0031(17) -0.0024(16) 0.0053(17)
N3 0.0239(17) 0.0276(17) 0.0223(16) -0.0016(14) -0.0003(13) 0.0031(14)
C16 0.049(3) 0.036(3) 0.023(2) 0.0012(19) 0.0000(19) -0.006(2)
O1 0.124(3) 0.0446(19) 0.0267(16) 0.0093(14) -0.0156(18) -0.0285(19)
O2 0.0523(18) 0.0266(15) 0.0302(15) 0.0074(12) 0.0044(13) 0.0003(13)
C17 0.057(3) 0.035(2) 0.027(2) 0.0126(18) 0.005(2) 0.004(2)
C18 0.050(3) 0.036(2) 0.044(3) 0.001(2) 0.006(2) -0.007(2)
N4 0.0251(16) 0.0238(16) 0.0181(15) -0.0002(13) -0.0004(12) 0.0005(13)
C19 0.029(2) 0.031(2) 0.027(2) 0.0018(17) -0.0033(17) 0.0025(18)
C20 0.030(2) 0.037(2) 0.033(2) 0.0019(19) -0.0047(18) 0.0085(19)
C21 0.024(2) 0.050(3) 0.037(2) -0.004(2) -0.0008(18) 0.0114(19)
C22 0.028(2) 0.037(2) 0.027(2) 0.0025(17) 0.0032(17) 0.0015(18)
C23 0.026(2) 0.024(2) 0.0223(19) -0.0017(16) -0.0003(15) 0.0000(16)
C24 0.0190(18) 0.027(2) 0.0193(18) -0.0029(15) 0.0024(14) -0.0010(15)
C25 0.027(2) 0.030(2) 0.0152(17) 0.0026(15) 0.0016(15) -0.0008(16)
C26 0.033(2) 0.024(2) 0.0224(19) -0.0001(16) -0.0026(16) -0.0012(17)
C27 0.027(2) 0.026(2) 0.0239(19) -0.0015(16) -0.0012(16) 0.0023(16)
C28 0.0203(19) 0.0205(18) 0.0200(18) -0.0005(15) 0.0005(14) -0.0025(15)
N5 0.0251(17) 0.0224(16) 0.0170(15) -0.0012(13) -0.0006(12) -0.0008(13)
C29 0.025(2) 0.025(2) 0.0239(19) -0.0018(16) 0.0033(16) -0.0001(16)
C30 0.024(2) 0.028(2) 0.034(2) 0.0018(17) 0.0022(17) 0.0009(17)
C31 0.026(2) 0.043(3) 0.047(3) -0.003(2) 0.0091(19) 0.0060(19)
C32 0.027(2) 0.041(2) 0.037(2) -0.006(2) 0.0118(18) -0.0027(19)
C33 0.029(2) 0.034(2) 0.0203(19) -0.0017(16) 0.0023(16) -0.0063(18)
N6 0.0248(16) 0.0224(16) 0.0208(15) -0.0024(13) 0.0036(13) -0.0048(13)
N7 0.0278(19) 0.0316(19) 0.0233(17) 0.0079(14) 0.0025(14) 0.0039(15)
C34 0.030(2) 0.033(2) 0.027(2) -0.0022(17) -0.0004(17) 0.0012(18)
O3 0.0341(16) 0.0425(17) 0.0408(16) 0.0065(13) 0.0063(13) 0.0076(13)
C35 0.032(2) 0.032(2) 0.024(2) 0.0022(17) -0.0023(17) -0.0012(18)
C36 0.039(2) 0.036(2) 0.029(2) 0.0015(18) 0.0057(18) 0.0065(19)
C37 0.043(3) 0.031(2) 0.034(2) 0.0015(18) -0.0014(19) 0.0038(19)
N8 0.044(2) 0.0309(19) 0.0336(19) -0.0010(15) -0.0001(16) 0.0026(16)
C38 0.038(2) 0.031(2) 0.029(2) -0.0022(18) -0.0020(18) 0.0035(18)
C39 0.036(2) 0.030(2) 0.025(2) -0.0034(17) -0.0027(17) 0.0000(18)
C40 0.035(2) 0.031(2) 0.027(2) 0.0008(17) 0.0003(18) -0.0043(18)
N9 0.039(2) 0.040(2) 0.0307(19) -0.0008(17) 0.0042(16) -0.0022(17)
C41 0.045(3) 0.055(3) 0.034(2) -0.004(2) 0.008(2) -0.003(2)
C42 0.055(3) 0.052(3) 0.041(3) -0.013(2) 0.013(2) 0.002(2)
C43 0.046(3) 0.046(3) 0.055(3) -0.014(2) 0.011(2) 0.006(2)
C44 0.043(3) 0.034(2) 0.045(3) -0.001(2) -0.001(2) 0.004(2)

loop_
_atom_type_symbol
_atom_type_description
_atom_type_scat_dispersion_real
_atom_type_scat_dispersion_imag
_atom_type_scat_source
C C 0.0033 0.0016 'International Tables Vol C Tables 4.2.6.8 and 6.1.1.4'
H H 0.0000 0.0000 'International Tables Vol C Tables 4.2.6.8 and 6.1.1.4'
F F 0.0171 0.0103 'International Tables Vol C Tables 4.2.6.8 and 6.1.1.4'
N N 0.0061 0.0033 'International Tables Vol C Tables 4.2.6.8 and 6.1.1.4'
O O 0.0106 0.0060 'International Tables Vol C Tables 4.2.6.8 and 6.1.1.4'
P P 0.1023 0.0942 'International Tables Vol C Tables 4.2.6.8 and 6.1.1.4'
Ru Ru -1.2594 0.8363 'International Tables Vol C Tables 4.2.6.8 and 6.1.1.4'

loop_
_geom_angle_atom_site_label_1
_geom_angle_atom_site_label_2
_geom_angle_atom_site_label_3
_geom_angle
F6 P1 F2 90.96(14)
F6 P1 F1 178.79(14)
F2 P1 F1 90.24(14)
F6 P1 F3 90.24(13)
F2 P1 F3 90.68(12)
F1 P1 F3 89.95(13)
F6 P1 F5 89.86(13)
F2 P1 F5 89.97(12)
F1 P1 F5 89.93(14)
F3 P1 F5 179.34(14)
F6 P1 F4 89.59(13)
F2 P1 F4 179.41(16)
F1 P1 F4 89.21(13)
F3 P1 F4 89.54(12)
F5 P1 F4 89.80(12)
F12 P2 F7 91.9(2)
F12 P2 F11 91.1(2)
F7 P2 F11 176.8(2)
F12 P2 F10 91.71(19)
F7 P2 F10 91.41(19)
F11 P2 F10 89.6(2)
F12 P2 F8 90.87(19)
F7 P2 F8 88.1(2)
F11 P2 F8 90.8(2)
F10 P2 F8 177.38(19)
F12 P2 F9 178.5(2)
F7 P2 F9 89.5(2)
F11 P2 F9 87.5(2)
F10 P2 F9 88.72(17)
F8 P2 F9 88.71(16)
F12A P2A F8A 90.95(15)
F12A P2A F7A 178.79(17)
F8A P2A F7A 90.24(15)
F12A P2A F9A 90.25(15)
F8A P2A F9A 90.67(14)
F7A P2A F9A 89.95(15)
F12A P2A F11A 89.87(14)
F8A P2A F11A 89.98(14)
F7A P2A F11A 89.92(15)
F9A P2A F11A 179.34(16)
F12A P2A F10A 89.59(14)
F8A P2A F10A 179.41(17)
F7A P2A F10A 89.21(14)
F9A P2A F10A 89.55(13)
F11A P2A F10A 89.80(13)
F16 P3 F14 91.6(2)
F16 P3 F17 88.8(2)
F14 P3 F17 178.9(2)
F16 P3 F18 91.8(2)
F14 P3 F18 89.3(2)
F17 P3 F18 89.7(2)
F16 P3 F13 177.4(2)
F14 P3 F13 89.88(19)
F17 P3 F13 89.7(2)
F18 P3 F13 90.35(19)
F16 P3 F15 88.3(2)
F14 P3 F15 89.94(19)
F17 P3 F15 91.0(2)
F18 P3 F15 179.2(2)
F13 P3 F15 89.56(18)
F18A P3A F14A 90.96(15)
F18A P3A F13A 178.79(16)
F14A P3A F13A 90.24(15)
F18A P3A F15A 90.25(15)
F14A P3A F15A 90.66(14)
F13A P3A F15A 89.95(15)
F18A P3A F17A 89.87(14)
F14A P3A F17A 89.98(14)
F13A P3A F17A 89.92(15)
F15A P3A F17A 179.3(2)
F18A P3A F16A 89.59(14)
F14A P3A F16A 179.41(18)
F13A P3A F16A 89.21(14)
F15A P3A F16A 89.55(13)
F17A P3A F16A 89.81(13)
H2 O4 H3 95(3)
H4 O5 H5 101(4)
N2 Ru1 N5 179.06(12)
N2 Ru1 N6 101.53(10)
N5 Ru1 N6 78.59(11)
N2 Ru1 N3 79.34(11)
N5 Ru1 N3 101.59(11)
N6 Ru1 N3 91.05(10)
N2 Ru1 N1 79.02(11)
N5 Ru1 N1 100.05(11)
N6 Ru1 N1 92.95(10)
N3 Ru1 N1 158.35(10)
N2 Ru1 N4 100.85(11)
N5 Ru1 N4 79.03(11)
N6 Ru1 N4 157.62(10)
N3 Ru1 N4 92.98(10)
N1 Ru1 N4 91.37(10)
C1 N1 C5 117.6(3)
C1 N1 Ru1 128.2(2)
C5 N1 Ru1 114.2(2)
N1 C1 C3 122.6(3)
N1 C1 H1A 118.7
C3 C1 H1A 118.7
C3 C2 C4 118.2(3)
C3 C2 H2A 120.9
C4 C2 H2A 120.9
C1 C3 C2 119.8(3)
C1 C3 H3A 120.1
C2 C3 H3A 120.1
C5 C4 C2 120.2(3)
C5 C4 H4A 119.9
C2 C4 H4A 119.9
N1 C5 C4 121.6(3)
N1 C5 C6 114.8(3)
C4 C5 C6 123.6(3)
N2 C6 C7 120.0(3)
N2 C6 C5 112.5(3)
C7 C6 C5 127.5(3)
C6 C7 C8 119.2(3)
C6 C7 H7A 120.4
C8 C7 H7A 120.4
C7 C8 C9 120.4(3)
C7 C8 C16 117.9(3)
C9 C8 C16 121.7(3)
C8 C9 C10 119.1(3)
C8 C9 H9A 120.4
C10 C9 H9A 120.4
N2 C10 C9 119.3(3)
N2 C10 C11 113.4(3)
C9 C10 C11 127.3(3)
C6 N2 C10 122.0(3)
C6 N2 Ru1 119.2(2)
C10 N2 Ru1 118.8(2)
C12 C11 N3 121.4(3)
C12 C11 C10 124.7(3)
N3 C11 C10 113.9(3)
C11 C12 C13 120.1(4)
C11 C12 H12A 120.0
C13 C12 H12A 120.0
C12 C13 C14 119.3(4)
C12 C13 H13A 120.3
C14 C13 H13A 120.3
C15 C14 C13 118.4(3)
C15 C14 H14A 120.8
C13 C14 H14A 120.8
N3 C15 C14 123.5(3)
N3 C15 H15A 118.2
C14 C15 H15A 118.2
C15 N3 C11 117.2(3)
C15 N3 Ru1 128.4(2)
C11 N3 Ru1 114.4(2)
O1 C16 O2 124.8(4)
O1 C16 C8 123.3(4)
O2 C16 C8 111.9(3)
C16 O2 C17 115.2(3)
O2 C17 C18 111.0(3)
O2 C17 H17A 109.4
C18 C17 H17A 109.4
O2 C17 H17B 109.4
C18 C17 H17B 109.4
H17A C17 H17B 108.0
C17 C18 H18A 109.5
C17 C18 H18B 109.5
H18A C18 H18B 109.5
C17 C18 H18C 109.5
H18A C18 H18C 109.5
H18B C18 H18C 109.5
C19 N4 C23 117.5(3)
C19 N4 Ru1 128.4(2)
C23 N4 Ru1 114.0(2)
N4 C19 C20 122.8(3)
N4 C19 H19A 118.6
C20 C19 H19A 118.6
C21 C20 C19 119.3(3)
C21 C20 H20A 120.4
C19 C20 H20A 120.4
C20 C21 C22 119.1(3)
C20 C21 H21A 120.4
C22 C21 H21A 120.4
C21 C22 C23 120.0(3)
C21 C22 H22A 120.0
C23 C22 H22A 120.0
N4 C23 C22 121.2(3)
N4 C23 C24 115.0(3)
C22 C23 C24 123.8(3)
N5 C24 C25 119.7(3)
N5 C24 C23 113.2(3)
C25 C24 C23 127.1(3)
C24 C25 C26 119.5(3)
C24 C25 H25A 120.3
C26 C25 H25A 120.3
C27 C26 C25 119.9(3)
C27 C26 N7 125.2(3)
C25 C26 N7 114.8(3)
C28 C27 C26 118.6(3)
C28 C27 H27A 120.7
C26 C27 H27A 120.7
N5 C28 C27 121.1(3)
N5 C28 C29 111.7(3)
C27 C28 C29 127.2(3)
C24 N5 C28 121.1(3)
C24 N5 Ru1 118.7(2)
C28 N5 Ru1 120.2(2)
C30 C29 N6 121.1(3)
C30 C29 C28 123.8(3)
N6 C29 C28 115.0(3)
C29 C30 C31 120.1(3)
C29 C30 H30A 120.0
C31 C30 H30A 120.0
C32 C31 C30 118.8(4)
C32 C31 H31A 120.6
C30 C31 H31A 120.6
C33 C32 C31 119.2(3)
C33 C32 H32A 120.4
C31 C32 H32A 120.4
N6 C33 C32 123.1(3)
N6 C33 H33A 118.4
C32 C33 H33A 118.4
C33 N6 C29 117.6(3)
C33 N6 Ru1 127.9(2)
C29 N6 Ru1 114.5(2)
C34 N7 C26 126.9(3)
C34 N7 H7 113(2)
C26 N7 H7 120(2)
O3 C34 N7 124.4(3)
O3 C34 C35 121.5(3)
N7 C34 C35 114.1(3)
C38 C35 C36 119.0(3)
C38 C35 C34 123.9(3)
C36 C35 C34 117.0(3)
C35 C36 C37 117.9(3)
C35 C36 H36A 121.1
C37 C36 H36A 121.1
N8 C37 C36 124.1(3)
N8 C37 H37A 118.0
C36 C37 H37A 118.0
C37 N8 C39 116.8(3)
C35 C38 C39 118.6(3)
C35 C38 H38A 120.7
C39 C38 H38A 120.7
N8 C39 C38 123.6(3)
N8 C39 C40 114.6(3)
C38 C39 C40 121.8(3)
N9 C40 C44 117.9(3)
N9 C40 C39 116.4(3)
C44 C40 C39 125.7(3)
C40 N9 C41 123.1(4)
C40 N9 H1 120(2)
C41 N9 H1 116(2)
C42 C41 N9 119.8(4)
C42 C41 H41A 120.1
N9 C41 H41A 120.1
C41 C42 C43 119.8(4)
C41 C42 H42A 120.1
C43 C42 H42A 120.1
C42 C43 C44 119.4(4)
C42 C43 H43A 120.3
C44 C43 H43A 120.3
C40 C44 C43 120.0(4)
C40 C44 H44A 120.0
C43 C44 H44A 120.0

loop_
_geom_bond_atom_site_label_1
_geom_bond_atom_site_label_2
_geom_bond_distance
P1 F6 1.582(2)
P1 F2 1.593(2)
P1 F1 1.594(2)
P1 F3 1.599(2)
P1 F5 1.602(2)
P1 F4 1.608(2)
P2 F12 1.560(3)
P2 F7 1.561(3)
P2 F11 1.586(3)
P2 F10 1.594(3)
P2 F8 1.595(3)
P2 F9 1.605(3)
P2A F12A 1.582(2)
P2A F8A 1.593(2)
P2A F7A 1.594(3)
P2A F9A 1.599(2)
P2A F11A 1.602(2)
P2A F10A 1.608(2)
P3 F16 1.565(3)
P3 F14 1.576(3)
P3 F17 1.592(3)
P3 F18 1.595(4)
P3 F13 1.610(3)
P3 F15 1.624(3)
P3A F18A 1.582(2)
P3A F14A 1.593(2)
P3A F13A 1.594(3)
P3A F15A 1.599(2)
P3A F17A 1.602(2)
P3A F16A 1.608(2)
O4 H2 0.921(18)
O4 H3 0.914(18)
O5 H4 0.879(18)
O5 H5 0.908(18)
Ru1 N2 1.979(3)
Ru1 N5 1.986(3)
Ru1 N6 2.066(3)
Ru1 N3 2.069(3)
Ru1 N1 2.071(3)
Ru1 N4 2.072(3)
N1 C1 1.359(4)
N1 C5 1.371(4)
C1 C3 1.373(5)
C1 H1A 0.9500
C2 C3 1.385(5)
C2 C4 1.390(5)
C2 H2A 0.9500
C3 H3A 0.9500
C4 C5 1.377(4)
C4 H4A 0.9500
C5 C6 1.480(4)
C6 N2 1.359(4)
C6 C7 1.379(4)
C7 C8 1.387(5)
C7 H7A 0.9500
C8 C9 1.390(5)
C8 C16 1.509(5)
C9 C10 1.393(4)
C9 H9A 0.9500
C10 N2 1.360(4)
C10 C11 1.481(4)
C11 C12 1.372(4)
C11 N3 1.384(4)
C12 C13 1.374(5)
C12 H12A 0.9500
C13 C14 1.389(5)
C13 H13A 0.9500
C14 C15 1.374(5)
C14 H14A 0.9500
C15 N3 1.350(4)
C15 H15A 0.9500
C16 O1 1.193(4)
C16 O2 1.332(4)
O2 C17 1.468(4)
C17 C18 1.493(5)
C17 H17A 0.9900
C17 H17B 0.9900
C18 H18A 0.9800
C18 H18B 0.9800
C18 H18C 0.9800
N4 C19 1.349(4)
N4 C23 1.377(4)
C19 C20 1.382(5)
C19 H19A 0.9500
C20 C21 1.367(5)
C20 H20A 0.9500
C21 C22 1.379(5)
C21 H21A 0.9500
C22 C23 1.379(4)
C22 H22A 0.9500
C23 C24 1.465(4)
C24 N5 1.360(4)
C24 C25 1.389(4)
C25 C26 1.397(5)
C25 H25A 0.9500
C26 C27 1.394(4)
C26 N7 1.409(4)
C27 C28 1.380(4)
C27 H27A 0.9500
C28 N5 1.360(4)
C28 C29 1.478(4)
C29 C30 1.381(4)
C29 N6 1.384(4)
C30 C31 1.390(4)
C30 H30A 0.9500
C31 C32 1.383(5)
C31 H31A 0.9500
C32 C33 1.378(5)
C32 H32A 0.9500
C33 N6 1.353(4)
C33 H33A 0.9500
N7 C34 1.360(4)
N7 H7 0.92(3)
C34 O3 1.223(4)
C34 C35 1.519(5)
C35 C38 1.381(4)
C35 C36 1.394(5)
C36 C37 1.399(5)
C36 H36A 0.9500
C37 N8 1.330(4)
C37 H37A 0.9500
N8 C39 1.349(4)
C38 C39 1.388(4)
C38 H38A 0.9500
C39 C40 1.481(5)
C40 N9 1.353(4)
C40 C44 1.385(5)
N9 C41 1.356(5)
N9 H1 0.920(18)
C41 C42 1.349(5)
C41 H41A 0.9500
C42 C43 1.389(5)
C42 H42A 0.9500
C43 C44 1.391(5)
C43 H43A 0.9500
C44 H44A 0.9500

loop_
_geom_hbond_atom_site_label_D
_geom_hbond_atom_site_label_H
_geom_hbond_atom_site_label_A
_geom_hbond_distance_DH
_geom_hbond_distance_HA
_geom_hbond_distance_DA
_geom_hbond_angle_DHA
_geom_hbond_site_symmetry_A
N9 H1 O4 0.920(18) 1.95(2) 2.809(5) 155(3) .
O4 H2 O3 0.921(18) 1.891(19) 2.804(4) 171(3) 2_685
O4 H3 F8 0.914(18) 1.963(19) 2.870(4) 172(4) .
O4 H3 F8A 0.914(18) 2.28(3) 3.11(2) 151(3) .
O4 H3 F9 0.914(18) 2.45(3) 3.007(5) 120(3) .
O4 H3 F9A 0.914(18) 1.89(3) 2.622(17) 136(3) .
O5 H4 F15A 0.879(18) 2.17(3) 3.001(17) 158(4) .
O5 H4 F15 0.879(18) 2.22(2) 3.070(4) 163(3) .
O5 H4 F13 0.879(18) 2.54(3) 3.197(5) 132(3) .
O5 H5 O4 0.908(18) 1.98(2) 2.864(5) 166(4) .
N7 H7 O5 0.92(3) 2.15(4) 3.044(4) 164(3) 2_785

loop_
_geom_torsion_atom_site_label_1
_geom_torsion_atom_site_label_2
_geom_torsion_atom_site_label_3
_geom_torsion_atom_site_label_4
_geom_torsion
N2 Ru1 N1 C1 -176.5(3)
N5 Ru1 N1 C1 3.7(3)
N6 Ru1 N1 C1 -75.3(3)
N3 Ru1 N1 C1 -175.6(3)
N4 Ru1 N1 C1 82.8(3)
N2 Ru1 N1 C5 4.6(2)
N5 Ru1 N1 C5 -175.3(2)
N6 Ru1 N1 C5 105.7(2)
N3 Ru1 N1 C5 5.4(4)
N4 Ru1 N1 C5 -96.2(2)
C5 N1 C1 C3 2.6(5)
Ru1 N1 C1 C3 -176.3(2)
N1 C1 C3 C2 -0.3(5)
C4 C2 C3 C1 -1.1(5)
C3 C2 C4 C5 0.0(5)
C1 N1 C5 C4 -3.7(5)
Ru1 N1 C5 C4 175.4(3)
C1 N1 C5 C6 175.9(3)
Ru1 N1 C5 C6 -5.0(3)
C2 C4 C5 N1 2.4(5)
C2 C4 C5 C6 -177.2(3)
N1 C5 C6 N2 2.2(4)
C4 C5 C6 N2 -178.2(3)
N1 C5 C6 C7 -176.3(3)
C4 C5 C6 C7 3.3(6)
N2 C6 C7 C8 2.1(5)
C5 C6 C7 C8 -179.4(3)
C6 C7 C8 C9 -2.0(5)
C6 C7 C8 C16 176.6(3)
C7 C8 C9 C10 1.4(5)
C16 C8 C9 C10 -177.2(3)
C8 C9 C10 N2 -1.0(5)
C8 C9 C10 C11 178.8(3)
C7 C6 N2 C10 -1.7(5)
C5 C6 N2 C10 179.6(3)
C7 C6 N2 Ru1 -179.5(2)
C5 C6 N2 Ru1 1.8(4)
C9 C10 N2 C6 1.1(5)
C11 C10 N2 C6 -178.6(3)
C9 C10 N2 Ru1 178.9(2)
C11 C10 N2 Ru1 -0.8(4)
N5 Ru1 N2 C6 3(8)
N6 Ru1 N2 C6 -94.3(2)
N3 Ru1 N2 C6 176.8(3)
N1 Ru1 N2 C6 -3.5(2)
N4 Ru1 N2 C6 85.8(2)
N5 Ru1 N2 C10 -175(50)
N6 Ru1 N2 C10 87.8(2)
N3 Ru1 N2 C10 -1.0(2)
N1 Ru1 N2 C10 178.6(2)
N4 Ru1 N2 C10 -92.1(2)
N2 C10 C11 C12 -176.0(3)
C9 C10 C11 C12 4.2(6)
N2 C10 C11 N3 3.3(4)
C9 C10 C11 N3 -176.5(3)
N3 C11 C12 C13 1.0(5)
C10 C11 C12 C13 -179.7(3)
C11 C12 C13 C14 1.3(6)
C12 C13 C14 C15 -2.0(6)
C13 C14 C15 N3 0.3(6)
C14 C15 N3 C11 1.9(5)
C14 C15 N3 Ru1 -175.5(3)
C12 C11 N3 C15 -2.6(5)
C10 C11 N3 C15 178.1(3)
C12 C11 N3 Ru1 175.2(3)
C10 C11 N3 Ru1 -4.1(3)
N2 Ru1 N3 C15 -179.6(3)
N5 Ru1 N3 C15 0.3(3)
N6 Ru1 N3 C15 78.9(3)
N1 Ru1 N3 C15 179.6(3)
N4 Ru1 N3 C15 -79.1(3)
N2 Ru1 N3 C11 2.9(2)
N5 Ru1 N3 C11 -177.2(2)
N6 Ru1 N3 C11 -98.7(2)
N1 Ru1 N3 C11 2.0(4)
N4 Ru1 N3 C11 103.4(2)
C7 C8 C16 O1 11.6(6)
C9 C8 C16 O1 -169.7(4)
C7 C8 C16 O2 -167.3(3)
C9 C8 C16 O2 11.4(5)
O1 C16 O2 C17 -3.5(6)
C8 C16 O2 C17 175.4(3)
C16 O2 C17 C18 83.8(4)
N2 Ru1 N4 C19 2.8(3)
N5 Ru1 N4 C19 -178.1(3)
N6 Ru1 N4 C19 -176.9(3)
N3 Ru1 N4 C19 -76.9(3)
N1 Ru1 N4 C19 81.9(3)
N2 Ru1 N4 C23 -179.4(2)
N5 Ru1 N4 C23 -0.3(2)
N6 Ru1 N4 C23 0.8(4)
N3 Ru1 N4 C23 100.9(2)
N1 Ru1 N4 C23 -100.3(2)
C23 N4 C19 C20 0.8(5)
Ru1 N4 C19 C20 178.5(3)
N4 C19 C20 C21 -1.3(6)
C19 C20 C21 C22 1.3(6)
C20 C21 C22 C23 -0.9(6)
C19 N4 C23 C22 -0.3(5)
Ru1 N4 C23 C22 -178.4(3)
C19 N4 C23 C24 179.5(3)
Ru1 N4 C23 C24 1.4(4)
C21 C22 C23 N4 0.4(5)
C21 C22 C23 C24 -179.3(3)
N4 C23 C24 N5 -2.1(4)
C22 C23 C24 N5 177.7(3)
N4 C23 C24 C25 177.1(3)
C22 C23 C24 C25 -3.1(6)
N5 C24 C25 C26 0.0(5)
C23 C24 C25 C26 -179.2(3)
C24 C25 C26 C27 -1.2(5)
C24 C25 C26 N7 178.4(3)
C25 C26 C27 C28 1.5(5)
N7 C26 C27 C28 -178.0(3)
C26 C27 C28 N5 -0.8(5)
C26 C27 C28 C29 177.8(3)
C25 C24 N5 C28 0.7(5)
C23 C24 N5 C28 -180.0(3)
C25 C24 N5 Ru1 -177.4(2)
C23 C24 N5 Ru1 1.9(4)
C27 C28 N5 C24 -0.3(5)
C29 C28 N5 C24 -179.1(3)
C27 C28 N5 Ru1 177.8(2)
C29 C28 N5 Ru1 -1.0(4)
N2 Ru1 N5 C24 82(7)
N6 Ru1 N5 C24 179.5(2)
N3 Ru1 N5 C24 -91.7(2)
N1 Ru1 N5 C24 88.5(2)
N4 Ru1 N5 C24 -0.9(2)
N2 Ru1 N5 C28 -96(7)
N6 Ru1 N5 C28 1.4(2)
N3 Ru1 N5 C28 90.1(2)
N1 Ru1 N5 C28 -89.6(2)
N4 Ru1 N5 C28 -179.1(3)
N5 C28 C29 C30 179.5(3)
C27 C28 C29 C30 0.8(6)
N5 C28 C29 N6 -0.3(4)
C27 C28 C29 N6 -179.0(3)
N6 C29 C30 C31 0.7(5)
C28 C29 C30 C31 -179.1(3)
C29 C30 C31 C32 -1.3(6)
C30 C31 C32 C33 0.4(6)
C31 C32 C33 N6 1.1(6)
C32 C33 N6 C29 -1.7(5)
C32 C33 N6 Ru1 177.4(3)
C30 C29 N6 C33 0.8(5)
C28 C29 N6 C33 -179.4(3)
C30 C29 N6 Ru1 -178.4(3)
C28 C29 N6 Ru1 1.4(4)
N2 Ru1 N6 C33 -1.5(3)
N5 Ru1 N6 C33 179.4(3)
N3 Ru1 N6 C33 77.8(3)
N1 Ru1 N6 C33 -80.9(3)
N4 Ru1 N6 C33 178.2(3)
N2 Ru1 N6 C29 177.6(2)
N5 Ru1 N6 C29 -1.5(2)
N3 Ru1 N6 C29 -103.1(2)
N1 Ru1 N6 C29 98.2(2)
N4 Ru1 N6 C29 -2.6(4)
C27 C26 N7 C34 8.2(6)
C25 C26 N7 C34 -171.4(3)
C26 N7 C34 O3 -3.1(6)
C26 N7 C34 C35 175.0(3)
O3 C34 C35 C38 -157.5(4)
N7 C34 C35 C38 24.3(5)
O3 C34 C35 C36 24.2(5)
N7 C34 C35 C36 -154.0(3)
C38 C35 C36 C37 0.0(6)
C34 C35 C36 C37 178.4(3)
C35 C36 C37 N8 -0.6(6)
C36 C37 N8 C39 0.1(6)
C36 C35 C38 C39 1.0(5)
C34 C35 C38 C39 -177.3(3)
C37 N8 C39 C38 1.0(6)
C37 N8 C39 C40 -179.0(3)
C35 C38 C39 N8 -1.6(6)
C35 C38 C39 C40 178.5(3)
N8 C39 C40 N9 -12.9(5)
C38 C39 C40 N9 167.0(3)
N8 C39 C40 C44 166.1(4)
C38 C39 C40 C44 -13.9(6)
C44 C40 N9 C41 1.2(6)
C39 C40 N9 C41 -179.7(3)
C40 N9 C41 C42 -0.7(6)
N9 C41 C42 C43 -0.1(7)
C41 C42 C43 C44 0.4(7)
N9 C40 C44 C43 -0.8(6)
C39 C40 C44 C43 -179.9(4)
C42 C43 C44 C40 0.1(6)
